data_7156305
loop_
_publ_author_name
'Liu, Qi'
'Liu, Jie-Jie'
'Cheng, Liang'
'Wang, Dong'
'Liu, Li'

_publ_section_title
;
 TEMPO promoted direct multi-functionalization of terminal alkynes with
 2-oxindoles/benzofuran-2(3H)-one.
;
_journal_issue 29
_journal_name_full 'Organic &amp; biomolecular chemistry'
_journal_page_first 5228
_journal_page_last 5231
_journal_paper_doi 10.1039/c8ob01380b
_journal_volume 16
_journal_year 2018
_chemical_formula_moiety 'C33 H39 N2 O3'
_chemical_formula_sum 'C33 H39 N2 O3'
_chemical_formula_weight 511.66
_space_group_crystal_system monoclinic
_space_group_IT_number 14
_space_group_name_Hall '-P 2yn'
_space_group_name_H-M_alt 'P 1 21/n 1'
_symmetry_space_group_name_Hall '-P 2yn'
_symmetry_space_group_name_H-M 'P 1 21/n 1'
_atom_sites_solution_hydrogens geom
_atom_sites_solution_primary dual
_audit_creation_date 2017-07-11
_audit_creation_method
;
Olex2 1.2
(compiled 2017.03.28 svn.r3405 for OlexSys, GUI svn.r5337)
;
_audit_update_record
;
2018-05-08 deposited with the CCDC.
2018-07-02 downloaded from the CCDC.
;
_cell_angle_alpha 90
_cell_angle_beta 109.097(3)
_cell_angle_gamma 90
_cell_formula_units_Z 4
_cell_length_a 9.683(3)
_cell_length_b 21.363(6)
_cell_length_c 14.386(4)
_cell_measurement_reflns_used 8263
_cell_measurement_temperature 173(2)
_cell_measurement_theta_max 27.4773
_cell_measurement_theta_min 1.7756
_cell_volume 2812.1(14)
_computing_cell_refinement 'CrystalClear (Rigaku Inc., 2007)'
_computing_data_collection 'CrystalClear (Rigaku Inc., 2007)'
_computing_data_reduction 'CrystalClear (Rigaku Inc., 2007)'
_computing_molecular_graphics 'Olex2 (Dolomanov et al., 2009)'
_computing_publication_material 'Olex2 (Dolomanov et al., 2009)'
_computing_structure_refinement 'ShelXL (Sheldrick, 2015)'
_computing_structure_solution 'ShelXT (Sheldrick, 2015)'
_diffrn_ambient_temperature 173.15
_diffrn_measured_fraction_theta_full 0.997
_diffrn_measured_fraction_theta_max 0.989
_diffrn_measurement_device_type 'Saturn724+ CCD'
_diffrn_measurement_method '\w scans at fixed \c = 45\%'
_diffrn_radiation_monochromator graphite
_diffrn_radiation_type MoK\a
_diffrn_radiation_wavelength 0.71073
_diffrn_reflns_av_R_equivalents 0.0461
_diffrn_reflns_av_unetI/netI 0.0458
_diffrn_reflns_Laue_measured_fraction_full 0.997
_diffrn_reflns_Laue_measured_fraction_max 0.989
_diffrn_reflns_limit_h_max 12
_diffrn_reflns_limit_h_min -12
_diffrn_reflns_limit_k_max 27
_diffrn_reflns_limit_k_min -27
_diffrn_reflns_limit_l_max 18
_diffrn_reflns_limit_l_min -18
_diffrn_reflns_number 18942
_diffrn_reflns_point_group_measured_fraction_full 0.997
_diffrn_reflns_point_group_measured_fraction_max 0.989
_diffrn_reflns_theta_full 25.242
_diffrn_reflns_theta_max 27.476
_diffrn_reflns_theta_min 2.240
_diffrn_source 'Sealed Tube'
_exptl_absorpt_coefficient_mu 0.077
_exptl_absorpt_correction_T_max 1.0000
_exptl_absorpt_correction_T_min 0.76001
_exptl_absorpt_correction_type multi-scan
_exptl_absorpt_process_details 'CrystalClear (Rigaku Inc., 2007)'
_exptl_crystal_colour colorless
_exptl_crystal_density_diffrn 1.209
_exptl_crystal_description block
_exptl_crystal_F_000 1100
_exptl_crystal_size_max 0.43
_exptl_crystal_size_mid 0.37
_exptl_crystal_size_min 0.32
_refine_diff_density_max 0.221
_refine_diff_density_min -0.726
_refine_diff_density_rms 0.064
_refine_ls_extinction_method none
_refine_ls_goodness_of_fit_ref 1.178
_refine_ls_hydrogen_treatment constr
_refine_ls_matrix_type full
_refine_ls_number_parameters 349
_refine_ls_number_reflns 6381
_refine_ls_number_restraints 0
_refine_ls_restrained_S_all 1.178
_refine_ls_R_factor_all 0.0826
_refine_ls_R_factor_gt 0.0748
_refine_ls_shift/su_max 0.001
_refine_ls_shift/su_mean 0.000
_refine_ls_structure_factor_coef Fsqd
_refine_ls_weighting_details 'w=1/[\s^2^(Fo^2^)+(0.0563P)^2^+1.5107P] where P=(Fo^2^+2Fc^2^)/3'
_refine_ls_weighting_scheme calc
_refine_ls_wR_factor_gt 0.1671
_refine_ls_wR_factor_ref 0.1726
_reflns_Friedel_coverage 0.000
_reflns_number_gt 5837
_reflns_number_total 6381
_reflns_threshold_expression 'I > 2\s(I)'
_cod_data_source_file c8ob01380b2.cif
_cod_data_source_block sa5171
_cod_depositor_comments 'Adding full bibliography for 7156305.cif.'
_cod_database_code 7156305
_shelx_shelxl_version_number 2016/6
_shelx_space_group_comment
;
The symmetry employed for this shelxl refinement is uniquely defined
by the following loop, which should always be used as a source of
symmetry information in preference to the above space-group names.
They are only intended as comments.
;
_shelx_estimated_absorpt_t_max 0.976
_shelx_estimated_absorpt_t_min 0.968
_olex2_refinement_description
;
1. Fixed Uiso
 At 1.2 times of:
  All C(H) groups, All C(H,H) groups, All N(H) groups
 At 1.5 times of:
  All C(H,H,H) groups
2.a Ternary CH refined with riding coordinates:
 N2(H2), C17(H17)
2.b Secondary CH2 refined with riding coordinates:
 C26(H26A,H26B), C27(H27A,H27B), C28(H28A,H28B)
2.c Aromatic/amide H refined with riding coordinates:
 C2(H2A), C3(H3), C4(H4), C5(H5), C11(H11), C12(H12), C14(H14), C15(H15),
 C20(H20), C21(H21), C22(H22), C23(H23), C24(H24)
2.d Idealised Me refined as rotating group:
 C9(H9A,H9B,H9C), C16(H16A,H16B,H16C), C30(H30A,H30B,H30C), C31(H31A,H31B,
 H31C), C32(H32A,H32B,H32C), C33(H33A,H33B,H33C)
;
_olex2_submission_special_instructions 'No special instructions were received'

loop_
_space_group_symop_operation_xyz
'x, y, z'
'-x+1/2, y+1/2, -z+1/2'
'-x, -y, -z'
'x-1/2, -y-1/2, z-1/2'

loop_
_atom_site_label
_atom_site_type_symbol
_atom_site_fract_x
_atom_site_fract_y
_atom_site_fract_z
_atom_site_U_iso_or_equiv
_atom_site_adp_type
_atom_site_occupancy
_atom_site_site_symmetry_order
_atom_site_calc_flag
_atom_site_refinement_flags_posn
O1 O 0.23356(17) 0.52003(8) 0.56348(10) 0.0417(4) Uani 1 1 d .
O2 O 0.63749(16) 0.53515(8) 0.90313(10) 0.0386(4) Uani 1 1 d .
O3 O 0.46998(15) 0.61503(6) 0.73277(10) 0.0294(3) Uani 1 1 d .
N1 N 0.10960(19) 0.56309(8) 0.65955(12) 0.0338(4) Uani 1 1 d .
N2 N 0.58074(19) 0.65082(8) 0.70647(12) 0.0320(4) Uani 1 1 d .
H2 H 0.668015 0.623591 0.714920 0.038 Uiso 1 1 calc R
C1 C 0.1418(2) 0.57938(9) 0.75914(15) 0.0318(4) Uani 1 1 d .
C2 C 0.0528(2) 0.61066(10) 0.80139(17) 0.0380(5) Uani 1 1 d .
H2A H -0.044151 0.622231 0.763728 0.046 Uiso 1 1 calc R
C3 C 0.1101(3) 0.62467(11) 0.90129(18) 0.0424(5) Uani 1 1 d .
H3 H 0.051852 0.646663 0.932323 0.051 Uiso 1 1 calc R
C4 C 0.2506(3) 0.60697(10) 0.95580(17) 0.0393(5) Uani 1 1 d .
H4 H 0.288252 0.617466 1.023623 0.047 Uiso 1 1 calc R
C5 C 0.3379(2) 0.57376(10) 0.91222(15) 0.0338(4) Uani 1 1 d .
H5 H 0.433956 0.561191 0.950153 0.041 Uiso 1 1 calc R
C6 C 0.2824(2) 0.55953(9) 0.81315(14) 0.0282(4) Uani 1 1 d .
C7 C 0.3457(2) 0.52323(9) 0.74486(13) 0.0279(4) Uani 1 1 d .
C8 C 0.2253(2) 0.53441(10) 0.64380(15) 0.0326(4) Uani 1 1 d .
C9 C -0.0218(3) 0.58227(12) 0.58098(17) 0.0441(5) Uani 1 1 d .
H9A H -0.107927 0.564616 0.592880 0.066 Uiso 1 1 calc GR
H9B H -0.017255 0.567032 0.517791 0.066 Uiso 1 1 calc GR
H9C H -0.028597 0.628048 0.579427 0.066 Uiso 1 1 calc GR
C10 C 0.3597(2) 0.45246(9) 0.76579(14) 0.0291(4) Uani 1 1 d .
C11 C 0.3589(2) 0.42778(10) 0.85472(14) 0.0321(4) Uani 1 1 d .
H11 H 0.344767 0.454710 0.903377 0.038 Uiso 1 1 calc R
C12 C 0.3787(2) 0.36396(10) 0.87340(16) 0.0367(5) Uani 1 1 d .
H12 H 0.377452 0.348084 0.934806 0.044 Uiso 1 1 calc R
C13 C 0.4002(2) 0.32298(10) 0.80499(18) 0.0403(5) Uani 1 1 d .
C14 C 0.3979(3) 0.34770(11) 0.7155(2) 0.0537(7) Uani 1 1 d .
H14 H 0.409852 0.320531 0.666444 0.064 Uiso 1 1 calc R
C15 C 0.3786(3) 0.41144(11) 0.69603(17) 0.0457(6) Uani 1 1 d .
H15 H 0.378304 0.427129 0.634185 0.055 Uiso 1 1 calc R
C16 C 0.4268(3) 0.25427(11) 0.8278(2) 0.0561(7) Uani 1 1 d .
H16A H 0.530566 0.244862 0.841020 0.084 Uiso 1 1 calc GR
H16B H 0.367770 0.229512 0.771502 0.084 Uiso 1 1 calc GR
H16C H 0.399517 0.243791 0.885811 0.084 Uiso 1 1 calc GR
C17 C 0.4898(2) 0.54864(9) 0.73481(13) 0.0278(4) Uani 1 1 d .
H17 H 0.496803 0.534878 0.670076 0.033 Uiso 1 1 calc R
C18 C 0.6266(2) 0.52559(9) 0.81763(14) 0.0291(4) Uani 1 1 d .
C19 C 0.7446(2) 0.49127(9) 0.79311(14) 0.0295(4) Uani 1 1 d .
C20 C 0.8697(2) 0.47518(10) 0.87078(15) 0.0362(5) Uani 1 1 d .
H20 H 0.877090 0.486547 0.936078 0.043 Uiso 1 1 calc R
C21 C 0.9827(3) 0.44300(11) 0.85393(17) 0.0431(5) Uani 1 1 d .
H21 H 1.067519 0.432664 0.907479 0.052 Uiso 1 1 calc R
C22 C 0.9730(3) 0.42572(11) 0.75931(18) 0.0414(5) Uani 1 1 d .
H22 H 1.050651 0.403221 0.748020 0.050 Uiso 1 1 calc R
C23 C 0.8506(3) 0.44117(11) 0.68141(17) 0.0434(5) Uani 1 1 d .
H23 H 0.844125 0.429534 0.616381 0.052 Uiso 1 1 calc R
C24 C 0.7367(2) 0.47374(11) 0.69797(15) 0.0376(5) Uani 1 1 d .
H24 H 0.652560 0.484218 0.644018 0.045 Uiso 1 1 calc R
C25 C 0.6213(3) 0.70222(10) 0.78159(17) 0.0406(5) Uani 1 1 d .
C26 C 0.7227(3) 0.74758(12) 0.7521(2) 0.0526(7) Uani 1 1 d .
H26A H 0.744308 0.783652 0.797857 0.063 Uiso 1 1 calc R
H26B H 0.816265 0.726056 0.759466 0.063 Uiso 1 1 calc R
C27 C 0.6594(4) 0.77165(12) 0.6478(2) 0.0592(8) Uani 1 1 d .
H27A H 0.731156 0.798995 0.631944 0.071 Uiso 1 1 calc R
H27B H 0.570103 0.796423 0.640631 0.071 Uiso 1 1 calc R
C28 C 0.6229(3) 0.71598(12) 0.5787(2) 0.0526(7) Uani 1 1 d .
H28A H 0.714625 0.693828 0.583161 0.063 Uiso 1 1 calc R
H28B H 0.579634 0.731452 0.510468 0.063 Uiso 1 1 calc R
C29 C 0.5162(3) 0.66891(10) 0.59997(16) 0.0394(5) Uani 1 1 d .
C30 C 0.7087(3) 0.67193(13) 0.87939(18) 0.0534(7) Uani 1 1 d .
H30A H 0.643039 0.647077 0.904065 0.080 Uiso 1 1 calc GR
H30B H 0.755020 0.704613 0.927249 0.080 Uiso 1 1 calc GR
H30C H 0.784203 0.644678 0.869574 0.080 Uiso 1 1 calc GR
C31 C 0.4919(3) 0.73784(12) 0.7964(2) 0.0542(7) Uani 1 1 d .
H31A H 0.444525 0.763537 0.738285 0.081 Uiso 1 1 calc GR
H31B H 0.527512 0.764842 0.854461 0.081 Uiso 1 1 calc GR
H31C H 0.421224 0.707797 0.805981 0.081 Uiso 1 1 calc GR
C32 C 0.3601(3) 0.69515(12) 0.57032(19) 0.0524(6) Uani 1 1 d .
H32A H 0.301848 0.669936 0.600671 0.079 Uiso 1 1 calc GR
H32B H 0.315737 0.693668 0.498589 0.079 Uiso 1 1 calc GR
H32C H 0.363165 0.738598 0.592778 0.079 Uiso 1 1 calc GR
C33 C 0.5133(3) 0.61102(11) 0.53671(16) 0.0445(6) Uani 1 1 d .
H33A H 0.608201 0.589826 0.560470 0.067 Uiso 1 1 calc GR
H33B H 0.493344 0.623771 0.468118 0.067 Uiso 1 1 calc GR
H33C H 0.436577 0.582387 0.541025 0.067 Uiso 1 1 calc GR

loop_
_atom_site_aniso_label
_atom_site_aniso_U_11
_atom_site_aniso_U_22
_atom_site_aniso_U_33
_atom_site_aniso_U_23
_atom_site_aniso_U_13
_atom_site_aniso_U_12
O1 0.0417(9) 0.0521(10) 0.0288(7) -0.0063(7) 0.0083(6) -0.0036(7)
O2 0.0376(8) 0.0505(9) 0.0279(7) 0.0003(6) 0.0111(6) 0.0051(7)
O3 0.0306(7) 0.0266(7) 0.0347(7) 0.0015(6) 0.0156(6) -0.0007(6)
N1 0.0289(9) 0.0349(9) 0.0338(9) 0.0022(7) 0.0050(7) 0.0003(7)
N2 0.0347(9) 0.0297(9) 0.0373(9) 0.0026(7) 0.0194(7) -0.0007(7)
C1 0.0341(11) 0.0256(9) 0.0370(10) 0.0009(8) 0.0136(9) -0.0043(8)
C2 0.0336(11) 0.0304(10) 0.0519(12) 0.0033(9) 0.0167(10) 0.0034(9)
C3 0.0441(13) 0.0379(12) 0.0531(13) -0.0045(10) 0.0266(11) 0.0026(10)
C4 0.0434(13) 0.0387(12) 0.0393(11) -0.0070(9) 0.0181(10) -0.0009(10)
C5 0.0374(12) 0.0341(10) 0.0320(10) -0.0014(8) 0.0143(9) -0.0010(9)
C6 0.0301(10) 0.0250(9) 0.0316(9) -0.0003(7) 0.0128(8) -0.0015(8)
C7 0.0292(10) 0.0286(9) 0.0265(9) -0.0026(7) 0.0099(8) -0.0028(8)
C8 0.0321(11) 0.0309(10) 0.0333(10) -0.0009(8) 0.0085(8) -0.0059(8)
C9 0.0352(12) 0.0425(13) 0.0451(12) 0.0011(10) 0.0004(10) 0.0008(10)
C10 0.0280(10) 0.0280(9) 0.0329(9) -0.0034(8) 0.0123(8) -0.0023(8)
C11 0.0323(11) 0.0316(10) 0.0322(10) -0.0015(8) 0.0102(8) 0.0003(8)
C12 0.0371(12) 0.0348(11) 0.0398(11) 0.0059(9) 0.0145(9) -0.0001(9)
C13 0.0365(12) 0.0317(11) 0.0608(14) -0.0003(10) 0.0271(11) -0.0005(9)
C14 0.083(2) 0.0320(12) 0.0643(16) -0.0087(11) 0.0489(15) -0.0023(12)
C15 0.0692(17) 0.0361(12) 0.0439(12) -0.0029(10) 0.0350(12) -0.0040(11)
C16 0.0620(17) 0.0332(12) 0.088(2) 0.0043(13) 0.0447(16) 0.0044(12)
C17 0.0296(10) 0.0292(9) 0.0257(8) 0.0002(7) 0.0106(7) 0.0013(8)
C18 0.0292(10) 0.0303(10) 0.0287(9) 0.0000(8) 0.0106(8) -0.0036(8)
C19 0.0295(10) 0.0276(9) 0.0320(9) 0.0032(8) 0.0109(8) -0.0017(8)
C20 0.0336(11) 0.0401(11) 0.0335(10) 0.0024(9) 0.0091(9) 0.0009(9)
C21 0.0331(12) 0.0473(13) 0.0457(12) 0.0038(10) 0.0084(10) 0.0050(10)
C22 0.0347(12) 0.0383(12) 0.0537(13) 0.0011(10) 0.0179(10) 0.0038(10)
C23 0.0440(13) 0.0477(13) 0.0420(12) -0.0008(10) 0.0186(10) 0.0075(11)
C24 0.0342(11) 0.0442(12) 0.0331(10) 0.0009(9) 0.0090(9) 0.0072(9)
C25 0.0474(13) 0.0349(11) 0.0466(12) -0.0057(9) 0.0249(11) -0.0092(10)
C26 0.0626(17) 0.0377(12) 0.0698(16) -0.0077(12) 0.0384(14) -0.0160(12)
C27 0.081(2) 0.0360(13) 0.0799(19) 0.0078(13) 0.0521(17) -0.0058(13)
C28 0.0754(19) 0.0403(13) 0.0581(15) 0.0097(11) 0.0435(14) 0.0013(12)
C29 0.0506(14) 0.0360(11) 0.0380(11) 0.0078(9) 0.0232(10) 0.0051(10)
C30 0.0627(17) 0.0534(15) 0.0429(12) -0.0133(11) 0.0156(12) -0.0202(13)
C31 0.0692(18) 0.0411(13) 0.0686(17) -0.0138(12) 0.0447(15) -0.0047(12)
C32 0.0590(17) 0.0495(14) 0.0485(13) 0.0141(11) 0.0173(12) 0.0174(13)
C33 0.0612(15) 0.0457(13) 0.0319(10) 0.0042(9) 0.0226(11) 0.0033(11)

loop_
_atom_type_symbol
_atom_type_description
_atom_type_scat_dispersion_real
_atom_type_scat_dispersion_imag
_atom_type_scat_source
C C 0.0033 0.0016 'International Tables Vol C Tables 4.2.6.8 and 6.1.1.4'
H H 0.0000 0.0000 'International Tables Vol C Tables 4.2.6.8 and 6.1.1.4'
N N 0.0061 0.0033 'International Tables Vol C Tables 4.2.6.8 and 6.1.1.4'
O O 0.0106 0.0060 'International Tables Vol C Tables 4.2.6.8 and 6.1.1.4'

loop_
_geom_angle_atom_site_label_1
_geom_angle_atom_site_label_2
_geom_angle_atom_site_label_3
_geom_angle
C17 O3 N2 114.74(14)
C1 N1 C9 124.53(18)
C8 N1 C1 111.17(17)
C8 N1 C9 123.75(18)
O3 N2 H2 109.0
O3 N2 C25 103.74(14)
O3 N2 C29 107.58(16)
C25 N2 H2 109.0
C25 N2 C29 117.99(17)
C29 N2 H2 109.0
C2 C1 N1 127.3(2)
C2 C1 C6 122.6(2)
C6 C1 N1 110.05(17)
C1 C2 H2A 121.2
C1 C2 C3 117.6(2)
C3 C2 H2A 121.2
C2 C3 H3 119.6
C4 C3 C2 120.8(2)
C4 C3 H3 119.6
C3 C4 H4 119.6
C3 C4 C5 120.8(2)
C5 C4 H4 119.6
C4 C5 H5 120.5
C6 C5 C4 119.0(2)
C6 C5 H5 120.5
C1 C6 C7 108.65(17)
C5 C6 C1 119.14(18)
C5 C6 C7 132.20(19)
C6 C7 C8 100.78(16)
C6 C7 C10 113.62(15)
C6 C7 C17 116.45(16)
C10 C7 C8 108.95(15)
C10 C7 C17 109.81(16)
C17 C7 C8 106.38(15)
O1 C8 N1 125.66(19)
O1 C8 C7 125.66(19)
N1 C8 C7 108.67(16)
N1 C9 H9A 109.5
N1 C9 H9B 109.5
N1 C9 H9C 109.5
H9A C9 H9B 109.5
H9A C9 H9C 109.5
H9B C9 H9C 109.5
C11 C10 C7 121.85(17)
C11 C10 C15 117.96(19)
C15 C10 C7 120.15(18)
C10 C11 H11 119.7
C10 C11 C12 120.62(19)
C12 C11 H11 119.7
C11 C12 H12 119.1
C13 C12 C11 121.8(2)
C13 C12 H12 119.1
C12 C13 C14 117.4(2)
C12 C13 C16 121.1(2)
C14 C13 C16 121.6(2)
C13 C14 H14 119.3
C13 C14 C15 121.4(2)
C15 C14 H14 119.3
C10 C15 C14 120.9(2)
C10 C15 H15 119.6
C14 C15 H15 119.6
C13 C16 H16A 109.5
C13 C16 H16B 109.5
C13 C16 H16C 109.5
H16A C16 H16B 109.5
H16A C16 H16C 109.5
H16B C16 H16C 109.5
O3 C17 C7 103.36(15)
O3 C17 H17 108.8
O3 C17 C18 114.05(16)
C7 C17 H17 108.8
C18 C17 C7 112.86(15)
C18 C17 H17 108.8
O2 C18 C17 119.65(18)
O2 C18 C19 120.09(18)
C19 C18 C17 120.26(16)
C20 C19 C18 117.54(18)
C20 C19 C24 118.24(19)
C24 C19 C18 124.22(18)
C19 C20 H20 119.6
C21 C20 C19 120.9(2)
C21 C20 H20 119.6
C20 C21 H21 119.9
C20 C21 C22 120.2(2)
C22 C21 H21 119.9
C21 C22 H22 120.0
C23 C22 C21 120.0(2)
C23 C22 H22 120.0
C22 C23 H23 120.0
C22 C23 C24 120.0(2)
C24 C23 H23 120.0
C19 C24 H24 119.6
C23 C24 C19 120.7(2)
C23 C24 H24 119.6
N2 C25 C26 107.69(17)
N2 C25 C30 106.79(18)
N2 C25 C31 115.4(2)
C26 C25 C31 110.5(2)
C30 C25 C26 108.1(2)
C30 C25 C31 108.2(2)
C25 C26 H26A 108.9
C25 C26 H26B 108.9
H26A C26 H26B 107.7
C27 C26 C25 113.6(2)
C27 C26 H26A 108.9
C27 C26 H26B 108.9
C26 C27 H27A 110.0
C26 C27 H27B 110.0
C26 C27 C28 108.4(2)
H27A C27 H27B 108.4
C28 C27 H27A 110.0
C28 C27 H27B 110.0
C27 C28 H28A 108.7
C27 C28 H28B 108.7
C27 C28 C29 114.16(19)
H28A C28 H28B 107.6
C29 C28 H28A 108.7
C29 C28 H28B 108.7
N2 C29 C28 106.7(2)
N2 C29 C32 114.84(18)
N2 C29 C33 108.59(17)
C32 C29 C28 111.7(2)
C33 C29 C28 106.98(18)
C33 C29 C32 107.8(2)
C25 C30 H30A 109.5
C25 C30 H30B 109.5
C25 C30 H30C 109.5
H30A C30 H30B 109.5
H30A C30 H30C 109.5
H30B C30 H30C 109.5
C25 C31 H31A 109.5
C25 C31 H31B 109.5
C25 C31 H31C 109.5
H31A C31 H31B 109.5
H31A C31 H31C 109.5
H31B C31 H31C 109.5
C29 C32 H32A 109.5
C29 C32 H32B 109.5
C29 C32 H32C 109.5
H32A C32 H32B 109.5
H32A C32 H32C 109.5
H32B C32 H32C 109.5
C29 C33 H33A 109.5
C29 C33 H33B 109.5
C29 C33 H33C 109.5
H33A C33 H33B 109.5
H33A C33 H33C 109.5
H33B C33 H33C 109.5

loop_
_geom_bond_atom_site_label_1
_geom_bond_atom_site_label_2
_geom_bond_distance
O1 C8 1.224(2)
O2 C18 1.217(2)
O3 N2 1.464(2)
O3 C17 1.430(2)
N1 C1 1.407(3)
N1 C8 1.359(3)
N1 C9 1.457(3)
N2 H2 1.0000
N2 C25 1.500(3)
N2 C29 1.504(3)
C1 C2 1.379(3)
C1 C6 1.395(3)
C2 H2A 0.9500
C2 C3 1.393(3)
C3 H3 0.9500
C3 C4 1.382(3)
C4 H4 0.9500
C4 C5 1.400(3)
C5 H5 0.9500
C5 C6 1.383(3)
C6 C7 1.529(3)
C7 C8 1.556(3)
C7 C10 1.539(3)
C7 C17 1.547(3)
C9 H9A 0.9800
C9 H9B 0.9800
C9 H9C 0.9800
C10 C11 1.386(3)
C10 C15 1.389(3)
C11 H11 0.9500
C11 C12 1.391(3)
C12 H12 0.9500
C12 C13 1.383(3)
C13 C14 1.384(3)
C13 C16 1.508(3)
C14 H14 0.9500
C14 C15 1.390(3)
C15 H15 0.9500
C16 H16A 0.9800
C16 H16B 0.9800
C16 H16C 0.9800
C17 H17 1.0000
C17 C18 1.544(3)
C18 C19 1.493(3)
C19 C20 1.396(3)
C19 C24 1.397(3)
C20 H20 0.9500
C20 C21 1.380(3)
C21 H21 0.9500
C21 C22 1.384(3)
C22 H22 0.9500
C22 C23 1.379(3)
C23 H23 0.9500
C23 C24 1.389(3)
C24 H24 0.9500
C25 C26 1.534(3)
C25 C30 1.528(4)
C25 C31 1.540(3)
C26 H26A 0.9900
C26 H26B 0.9900
C26 C27 1.513(4)
C27 H27A 0.9900
C27 H27B 0.9900
C27 C28 1.516(4)
C28 H28A 0.9900
C28 H28B 0.9900
C28 C29 1.542(3)
C29 C32 1.536(3)
C29 C33 1.530(3)
C30 H30A 0.9800
C30 H30B 0.9800
C30 H30C 0.9800
C31 H31A 0.9800
C31 H31B 0.9800
C31 H31C 0.9800
C32 H32A 0.9800
C32 H32B 0.9800
C32 H32C 0.9800
C33 H33A 0.9800
C33 H33B 0.9800
C33 H33C 0.9800
